data_4513863
loop_
_publ_author_name
'Lafage, Mathieu'
'Pujol, Anthony'
'Saffon-Merceron, Nathalie'
'M\'ezailles, Nicolas'

_publ_section_title
;
 BH3Activation by Phosphorus-Stabilized Geminal Dianions: Synthesis of
 Ambiphilic Organoborane, DFT Studies, and Catalytic CO2Reduction into
 Methanol Derivatives
;
_journal_issue 5
_journal_name_full 'ACS Catalysis'
_journal_page_first 3030
_journal_paper_doi 10.1021/acscatal.6b00587
_journal_volume 6
_journal_year 2016
_chemical_formula_sum 'C33 H38 B Li O2 P2 S2'
_chemical_formula_weight 610.44
_space_group_crystal_system triclinic
_space_group_IT_number 2
_space_group_name_Hall '-P 1'
_space_group_name_H-M_alt 'P -1'
_symmetry_space_group_name_Hall '-P 1'
_symmetry_space_group_name_H-M 'P -1'
_atom_sites_solution_hydrogens mixed
_audit_creation_method SHELXL-2014/7
_cell_angle_alpha 88.376(3)
_cell_angle_beta 79.606(2)
_cell_angle_gamma 82.091(3)
_cell_formula_units_Z 2
_cell_length_a 9.0615(4)
_cell_length_b 10.7999(5)
_cell_length_c 17.4441(9)
_cell_measurement_reflns_used 9474
_cell_measurement_temperature 193(2)
_cell_measurement_theta_max 28.13
_cell_measurement_theta_min 3.56
_cell_volume 1663.14(14)
_computing_cell_refinement 'Bruker SAINT'
_computing_data_collection 'Bruker APEX2'
_computing_data_reduction 'Bruker SAINT'
_computing_molecular_graphics 'Bruker SHELXTL'
_computing_publication_material 'Bruker SHELXTL'
_computing_structure_refinement 'SHELXL-2014/7 (Sheldrick, 2014)'
_computing_structure_solution 'SHELXS-97 (Sheldrick 2008)'
_diffrn_ambient_temperature 193(2)
_diffrn_measured_fraction_theta_full 0.991
_diffrn_measured_fraction_theta_max 0.983
_diffrn_measurement_device_type 'Bruker kappa APEX-II CCD Quazar'
_diffrn_measurement_method 'phi and omega scans'
_diffrn_radiation_type MoK\a
_diffrn_radiation_wavelength 0.71073
_diffrn_reflns_av_R_equivalents 0.0418
_diffrn_reflns_av_unetI/netI 0.0425
_diffrn_reflns_Laue_measured_fraction_full 0.991
_diffrn_reflns_Laue_measured_fraction_max 0.983
_diffrn_reflns_limit_h_max 12
_diffrn_reflns_limit_h_min -12
_diffrn_reflns_limit_k_max 14
_diffrn_reflns_limit_k_min -14
_diffrn_reflns_limit_l_max 23
_diffrn_reflns_limit_l_min -23
_diffrn_reflns_number 32100
_diffrn_reflns_point_group_measured_fraction_full 0.991
_diffrn_reflns_point_group_measured_fraction_max 0.983
_diffrn_reflns_theta_full 25.242
_diffrn_reflns_theta_max 28.479
_diffrn_reflns_theta_min 5.098
_diffrn_source 'Incoatec microfocus sealed tube'
_exptl_absorpt_coefficient_mu 0.284
_exptl_absorpt_correction_T_max 0.7457
_exptl_absorpt_correction_T_min 0.6855
_exptl_absorpt_correction_type multi-scan
_exptl_absorpt_process_details 'SADABS (Bruker-AXS)'
_exptl_crystal_colour colourless
_exptl_crystal_density_diffrn 1.219
_exptl_crystal_description plate
_exptl_crystal_F_000 644
_exptl_crystal_size_max 0.180
_exptl_crystal_size_mid 0.110
_exptl_crystal_size_min 0.060
_refine_diff_density_max 0.737
_refine_diff_density_min -0.386
_refine_diff_density_rms 0.055
_refine_ls_extinction_method none
_refine_ls_goodness_of_fit_ref 1.022
_refine_ls_hydrogen_treatment mixed
_refine_ls_matrix_type full
_refine_ls_number_parameters 536
_refine_ls_number_reflns 8283
_refine_ls_number_restraints 810
_refine_ls_restrained_S_all 1.038
_refine_ls_R_factor_all 0.0705
_refine_ls_R_factor_gt 0.0497
_refine_ls_shift/su_max 0.001
_refine_ls_shift/su_mean 0.000
_refine_ls_structure_factor_coef Fsqd
_refine_ls_weighting_details 'w=1/[\s^2^(Fo^2^)+(0.0655P)^2^+0.9779P] where P=(Fo^2^+2Fc^2^)/3'
_refine_ls_weighting_scheme calc
_refine_ls_wR_factor_gt 0.1255
_refine_ls_wR_factor_ref 0.1399
_reflns_Friedel_coverage 0.000
_reflns_number_gt 6264
_reflns_number_total 8283
_reflns_threshold_expression 'I > 2\s(I)'
_cod_data_source_file cs6b00587_si_002.cif
_cod_data_source_block 2
_cod_depositor_comments 'Adding full bibliography for 4513863--4513864.cif.'
_cod_database_code 4513863
_shelx_shelxl_version_number 2014/7
_shelx_space_group_comment
; 
The symmetry employed for this shelxl refinement is uniquely defined 
by the following loop, which should always be used as a source of 
symmetry information in preference to the above space-group names. 
They are only intended as comments. 
;
_shelx_estimated_absorpt_t_min 0.951
_shelx_estimated_absorpt_t_max 0.983

loop_
_space_group_symop_operation_xyz
'x, y, z'
'-x, -y, -z'

loop_
_atom_site_label
_atom_site_type_symbol
_atom_site_fract_x
_atom_site_fract_y
_atom_site_fract_z
_atom_site_U_iso_or_equiv
_atom_site_adp_type
_atom_site_occupancy
_atom_site_site_symmetry_order
_atom_site_calc_flag
_atom_site_refinement_flags_posn
_atom_site_refinement_flags_adp
_atom_site_refinement_flags_occupancy
_atom_site_disorder_assembly
_atom_site_disorder_group
P1 P 0.37033(6) 0.21618(5) 0.18658(3) 0.02640(13) Uani 1 1 d . . . . .
P2 P 0.29722(6) 0.18425(5) 0.36320(3) 0.02712(13) Uani 1 1 d D . . . .
C20 C 0.0919(5) 0.1951(6) 0.3679(4) 0.0314(9) Uani 0.530(11) 1 d DG U P A 1
C21 C 0.0200(7) 0.2840(7) 0.3229(4) 0.0344(9) Uani 0.530(11) 1 d G U P A 1
H21 H 0.0773 0.3380 0.2895 0.041 Uiso 0.530(11) 1 calc R U P A 1
C22 C -0.1358(7) 0.2941(6) 0.3268(4) 0.0409(10) Uani 0.530(11) 1 d G U P A 1
H22 H -0.1849 0.3549 0.2960 0.049 Uiso 0.530(11) 1 calc R U P A 1
C23 C -0.2196(5) 0.2152(6) 0.3756(3) 0.0441(11) Uani 0.530(11) 1 d G U P A 1
H23 H -0.3261 0.2221 0.3782 0.053 Uiso 0.530(11) 1 calc R U P A 1
C24 C -0.1478(5) 0.1263(7) 0.4206(3) 0.0471(11) Uani 0.530(11) 1 d G U P A 1
H24 H -0.2051 0.0724 0.4539 0.056 Uiso 0.530(11) 1 calc R U P A 1
C25 C 0.0080(5) 0.1162(6) 0.4167(3) 0.0412(10) Uani 0.530(11) 1 d G U P A 1
H25 H 0.0571 0.0554 0.4475 0.049 Uiso 0.530(11) 1 calc R U P A 1
C20' C 0.0959(5) 0.1782(7) 0.3664(4) 0.0322(10) Uani 0.470(11) 1 d DG U P A 2
C21' C 0.0075(8) 0.2744(7) 0.3343(5) 0.0338(10) Uani 0.470(11) 1 d G U P A 2
H21' H 0.0524 0.3429 0.3094 0.041 Uiso 0.470(11) 1 calc R U P A 2
C22' C -0.1465(7) 0.2704(6) 0.3389(4) 0.0399(11) Uani 0.470(11) 1 d G U P A 2
H22' H -0.2069 0.3361 0.3170 0.048 Uiso 0.470(11) 1 calc R U P A 2
C23' C -0.2121(5) 0.1702(7) 0.3754(4) 0.0452(11) Uani 0.470(11) 1 d G U P A 2
H23' H -0.3173 0.1674 0.3785 0.054 Uiso 0.470(11) 1 calc R U P A 2
C24' C -0.1237(6) 0.0740(7) 0.4074(4) 0.0470(11) Uani 0.470(11) 1 d G U P A 2
H24' H -0.1686 0.0055 0.4324 0.056 Uiso 0.470(11) 1 calc R U P A 2
C25' C 0.0303(6) 0.0780(7) 0.4029(4) 0.0391(11) Uani 0.470(11) 1 d G U P A 2
H25' H 0.0907 0.0123 0.4248 0.047 Uiso 0.470(11) 1 calc R U P A 2
S1 S 0.25719(6) 0.07393(5) 0.17649(3) 0.03665(14) Uani 1 1 d . . . . .
S2 S 0.40003(7) 0.01179(5) 0.37562(4) 0.04148(15) Uani 1 1 d . . . . .
C1 C 0.3710(2) 0.26925(18) 0.28116(11) 0.0274(4) Uani 1 1 d . . . . .
B1 B 0.4532(3) 0.3759(3) 0.28685(16) 0.0383(6) Uani 1 1 d . . . . .
H1A H 0.464(3) 0.416(2) 0.3425(15) 0.044(7) Uiso 1 1 d . . . . .
H1B H 0.512(3) 0.428(2) 0.2308(14) 0.036(6) Uiso 1 1 d . . . . .
C2 C 0.2905(2) 0.3477(2) 0.13201(12) 0.0325(4) Uani 1 1 d . . . . .
C3 C 0.1376(3) 0.3614(2) 0.12769(15) 0.0434(5) Uani 1 1 d . . . . .
H3 H 0.0778 0.2990 0.1494 0.052 Uiso 1 1 calc R U . . .
C4 C 0.0718(3) 0.4652(3) 0.09201(17) 0.0571(7) Uani 1 1 d . . . . .
H4 H -0.0333 0.4742 0.0901 0.069 Uiso 1 1 calc R U . . .
C5 C 0.1568(4) 0.5552(3) 0.05936(17) 0.0569(7) Uani 1 1 d . . . . .
H5 H 0.1106 0.6265 0.0353 0.068 Uiso 1 1 calc R U . . .
C6 C 0.3087(3) 0.5420(2) 0.06153(15) 0.0510(6) Uani 1 1 d . . . . .
H6 H 0.3680 0.6036 0.0380 0.061 Uiso 1 1 calc R U . . .
C7 C 0.3761(3) 0.4392(2) 0.09791(13) 0.0398(5) Uani 1 1 d . . . . .
H7 H 0.4812 0.4310 0.0996 0.048 Uiso 1 1 calc R U . . .
C8 C 0.5652(2) 0.1792(2) 0.13588(13) 0.0337(4) Uani 1 1 d . . . . .
C9 C 0.5946(3) 0.1540(2) 0.05697(15) 0.0486(6) Uani 1 1 d . . . . .
H9 H 0.5134 0.1570 0.0290 0.058 Uiso 1 1 calc R U . . .
C10 C 0.7442(4) 0.1240(3) 0.01830(18) 0.0646(9) Uani 1 1 d . . . . .
H10 H 0.7647 0.1069 -0.0360 0.078 Uiso 1 1 calc R U . . .
C11 C 0.8614(3) 0.1193(3) 0.0589(2) 0.0661(9) Uani 1 1 d . . . . .
H11 H 0.9629 0.1012 0.0322 0.079 Uiso 1 1 calc R U . . .
C12 C 0.8337(3) 0.1403(3) 0.1371(2) 0.0608(8) Uani 1 1 d . . . . .
H12 H 0.9153 0.1342 0.1650 0.073 Uiso 1 1 calc R U . . .
C13 C 0.6854(3) 0.1708(2) 0.17604(17) 0.0461(6) Uani 1 1 d . . . . .
H13 H 0.6662 0.1861 0.2305 0.055 Uiso 1 1 calc R U . . .
C14 C 0.3063(2) 0.2749(2) 0.44816(12) 0.0336(4) Uani 1 1 d . . . . .
C15 C 0.2233(3) 0.3931(2) 0.46021(15) 0.0459(6) Uani 1 1 d . . . . .
H15 H 0.1556 0.4238 0.4262 0.055 Uiso 1 1 calc R U . . .
C16 C 0.2384(3) 0.4665(3) 0.52118(16) 0.0536(7) Uani 1 1 d . . . . .
H16 H 0.1824 0.5476 0.5286 0.064 Uiso 1 1 calc R U . . .
C17 C 0.3351(3) 0.4214(3) 0.57125(17) 0.0588(8) Uani 1 1 d . . . . .
H17 H 0.3469 0.4721 0.6128 0.071 Uiso 1 1 calc R U . . .
C18 C 0.4140(3) 0.3042(3) 0.56112(17) 0.0609(8) Uani 1 1 d . . . . .
H18 H 0.4788 0.2733 0.5965 0.073 Uiso 1 1 calc R U . . .
C19 C 0.4008(3) 0.2296(2) 0.49998(14) 0.0430(5) Uani 1 1 d . . . . .
H19 H 0.4562 0.1481 0.4936 0.052 Uiso 1 1 calc R U . . .
Li1 Li 0.3567(5) -0.0862(4) 0.2610(3) 0.0474(10) Uani 1 1 d D . . . .
O1 O 0.5353(2) -0.1906(2) 0.21008(14) 0.0677(6) Uani 0.597(4) 1 d . U P B 1
C26 C 0.5259(9) -0.2593(8) 0.1473(5) 0.0982(16) Uani 0.597(4) 1 d . U P B 1
H26A H 0.4700 -0.2067 0.1116 0.118 Uiso 0.597(4) 1 calc R U P B 1
H26B H 0.4698 -0.3304 0.1648 0.118 Uiso 0.597(4) 1 calc R U P B 1
C27 C 0.6737(11) -0.3048(11) 0.1073(6) 0.1089(19) Uani 0.597(4) 1 d . U P B 1
H27A H 0.6832 -0.2884 0.0506 0.131 Uiso 0.597(4) 1 calc R U P B 1
H27B H 0.6982 -0.3958 0.1159 0.131 Uiso 0.597(4) 1 calc R U P B 1
C28 C 0.7788(9) -0.2293(8) 0.1444(5) 0.1015(19) Uani 0.597(4) 1 d . U P B 1
H28A H 0.8690 -0.2847 0.1556 0.122 Uiso 0.597(4) 1 calc R U P B 1
H28B H 0.8127 -0.1613 0.1090 0.122 Uiso 0.597(4) 1 calc R U P B 1
C29 C 0.6820(6) -0.1772(7) 0.2179(4) 0.0828(16) Uani 0.597(4) 1 d . U P B 1
H29A H 0.7103 -0.2243 0.2638 0.099 Uiso 0.597(4) 1 calc R U P B 1
H29B H 0.6924 -0.0881 0.2238 0.099 Uiso 0.597(4) 1 calc R U P B 1
O1' O 0.5353(2) -0.1906(2) 0.21008(14) 0.0677(6) Uani 0.403(4) 1 d . U P B 2
C26' C 0.5633(13) -0.3233(9) 0.2047(8) 0.095(2) Uani 0.403(4) 1 d . U P B 2
H26C H 0.5732 -0.3584 0.2568 0.114 Uiso 0.403(4) 1 calc R U P B 2
H26D H 0.4748 -0.3538 0.1892 0.114 Uiso 0.403(4) 1 calc R U P B 2
C27' C 0.6920(15) -0.3677(12) 0.1520(8) 0.107(2) Uani 0.403(4) 1 d . U P B 2
H27C H 0.6725 -0.4359 0.1201 0.128 Uiso 0.403(4) 1 calc R U P B 2
H27D H 0.7767 -0.3989 0.1793 0.128 Uiso 0.403(4) 1 calc R U P B 2
C28' C 0.7311(15) -0.2436(12) 0.0969(8) 0.090(2) Uani 0.403(4) 1 d . U P B 2
H28C H 0.8402 -0.2349 0.0888 0.108 Uiso 0.403(4) 1 calc R U P B 2
H28D H 0.6991 -0.2471 0.0457 0.108 Uiso 0.403(4) 1 calc R U P B 2
C29' C 0.6500(13) -0.1553(10) 0.1399(7) 0.098(2) Uani 0.403(4) 1 d . U P B 2
H29C H 0.5939 -0.0991 0.1060 0.117 Uiso 0.403(4) 1 calc R U P B 2
H29D H 0.7199 -0.1061 0.1594 0.117 Uiso 0.403(4) 1 calc R U P B 2
O2 O 0.2003(15) -0.1933(16) 0.2814(15) 0.075(2) Uani 0.35 1 d D U P B 1
C30 C 0.0396(13) -0.1452(11) 0.2828(8) 0.086(2) Uani 0.35 1 d D U P B 1
H30A H 0.0060 -0.1685 0.2349 0.103 Uiso 0.35 1 calc R U P B 1
H30B H 0.0211 -0.0532 0.2884 0.103 Uiso 0.35 1 calc R U P B 1
C31 C -0.0387(14) -0.2076(11) 0.3525(9) 0.100(2) Uani 0.35 1 d D U P B 1
H31A H -0.1412 -0.2215 0.3455 0.120 Uiso 0.35 1 calc R U P B 1
H31B H -0.0480 -0.1563 0.3997 0.120 Uiso 0.35 1 calc R U P B 1
C32 C 0.0598(14) -0.3309(11) 0.3594(10) 0.091(2) Uani 0.35 1 d D U P B 1
H32A H 0.0448 -0.3630 0.4136 0.109 Uiso 0.35 1 calc R U P B 1
H32B H 0.0400 -0.3946 0.3242 0.109 Uiso 0.35 1 calc R U P B 1
C33 C 0.2023(13) -0.2973(11) 0.3368(9) 0.086(2) Uani 0.35 1 d D U P B 1
H33A H 0.2721 -0.3699 0.3124 0.104 Uiso 0.35 1 calc R U P B 1
H33B H 0.2402 -0.2728 0.3832 0.104 Uiso 0.35 1 calc R U P B 1
O3 O 0.2234(14) -0.2097(12) 0.2891(10) 0.0764(19) Uani 0.4 1 d D U P B 2
C34 C 0.1073(13) -0.2280(10) 0.2462(6) 0.0870(18) Uani 0.4 1 d D U P B 2
H34A H 0.1518 -0.2622 0.1938 0.104 Uiso 0.4 1 calc R U P B 2
H34B H 0.0413 -0.1485 0.2405 0.104 Uiso 0.4 1 calc R U P B 2
C35 C 0.0194(15) -0.3211(12) 0.2953(7) 0.0942(18) Uani 0.4 1 d D U P B 2
H35A H 0.0628 -0.4086 0.2818 0.113 Uiso 0.4 1 calc R U P B 2
H35B H -0.0891 -0.3081 0.2910 0.113 Uiso 0.4 1 calc R U P B 2
C36 C 0.0448(13) -0.2840(11) 0.3788(6) 0.090(2) Uani 0.4 1 d D U P B 2
H36A H -0.0245 -0.2082 0.3987 0.108 Uiso 0.4 1 calc R U P B 2
H36B H 0.0291 -0.3531 0.4167 0.108 Uiso 0.4 1 calc R U P B 2
C37 C 0.1908(12) -0.2621(9) 0.3660(6) 0.0789(19) Uani 0.4 1 d D U P B 2
H37A H 0.2589 -0.3410 0.3699 0.095 Uiso 0.4 1 calc R U P B 2
H37B H 0.2062 -0.2030 0.4052 0.095 Uiso 0.4 1 calc R U P B 2
O4 O 0.200(2) -0.1922(17) 0.272(2) 0.077(2) Uani 0.25 1 d D U P B 3
C38 C 0.0524(18) -0.1693(15) 0.2505(11) 0.081(2) Uani 0.25 1 d D U P B 3
H38A H 0.0566 -0.1943 0.1959 0.098 Uiso 0.25 1 calc R U P B 3
H38B H 0.0095 -0.0800 0.2569 0.098 Uiso 0.25 1 calc R U P B 3
C39 C -0.0388(17) -0.2502(15) 0.3066(12) 0.089(2) Uani 0.25 1 d D U P B 3
H39A H -0.1337 -0.2644 0.2897 0.107 Uiso 0.25 1 calc R U P B 3
H39B H -0.0615 -0.2171 0.3604 0.107 Uiso 0.25 1 calc R U P B 3
C40 C 0.0838(18) -0.3706(13) 0.2972(13) 0.091(2) Uani 0.25 1 d D U P B 3
H40A H 0.0742 -0.4221 0.3453 0.110 Uiso 0.25 1 calc R U P B 3
H40B H 0.0737 -0.4223 0.2529 0.110 Uiso 0.25 1 calc R U P B 3
C41 C 0.2167(16) -0.3239(12) 0.2836(13) 0.087(2) Uani 0.25 1 d D U P B 3
H41A H 0.2813 -0.3646 0.2368 0.104 Uiso 0.25 1 calc R U P B 3
H41B H 0.2692 -0.3448 0.3284 0.104 Uiso 0.25 1 calc R U P B 3

loop_
_atom_site_aniso_label
_atom_site_aniso_U_11
_atom_site_aniso_U_22
_atom_site_aniso_U_33
_atom_site_aniso_U_23
_atom_site_aniso_U_13
_atom_site_aniso_U_12
P1 0.0256(2) 0.0292(3) 0.0256(3) -0.00134(19) -0.00677(19) -0.00501(19)
P2 0.0245(2) 0.0330(3) 0.0246(2) -0.0020(2) -0.00610(19) -0.0041(2)
C20 0.0261(16) 0.043(2) 0.0271(16) -0.0050(16) -0.0044(15) -0.0109(15)
C21 0.0262(16) 0.0435(19) 0.033(2) -0.0060(16) -0.0027(16) -0.0037(15)
C22 0.0291(17) 0.055(2) 0.038(2) -0.0037(17) -0.0052(16) -0.0020(17)
C23 0.0298(16) 0.056(3) 0.0472(18) -0.004(2) -0.0074(15) -0.0065(18)
C24 0.0325(18) 0.059(3) 0.048(2) 0.003(2) 0.0016(16) -0.0111(19)
C25 0.0322(18) 0.054(3) 0.037(2) 0.0034(18) -0.0031(16) -0.0076(17)
C20' 0.0257(17) 0.044(2) 0.0270(17) -0.0056(17) -0.0047(16) -0.0045(16)
C21' 0.0263(17) 0.043(2) 0.031(2) -0.0074(17) -0.0016(16) -0.0053(16)
C22' 0.0262(17) 0.055(2) 0.039(2) -0.0055(19) -0.0057(17) -0.0037(18)
C23' 0.0293(17) 0.059(3) 0.0474(19) -0.003(2) -0.0036(16) -0.0113(19)
C24' 0.0344(19) 0.058(3) 0.048(2) 0.001(2) -0.0002(17) -0.012(2)
C25' 0.0305(18) 0.052(3) 0.034(2) -0.0020(19) -0.0005(17) -0.0096(18)
S1 0.0392(3) 0.0358(3) 0.0396(3) -0.0048(2) -0.0128(2) -0.0128(2)
S2 0.0500(3) 0.0337(3) 0.0417(3) 0.0025(2) -0.0155(3) 0.0000(2)
C1 0.0266(9) 0.0311(10) 0.0255(9) -0.0021(8) -0.0057(7) -0.0052(8)
B1 0.0425(14) 0.0393(13) 0.0364(13) -0.0039(11) -0.0092(11) -0.0134(11)
C2 0.0359(11) 0.0347(10) 0.0276(10) -0.0014(8) -0.0088(8) -0.0031(9)
C3 0.0384(12) 0.0479(13) 0.0456(13) 0.0058(11) -0.0147(10) -0.0035(10)
C4 0.0473(15) 0.0649(18) 0.0595(17) 0.0039(14) -0.0243(13) 0.0097(13)
C5 0.0715(19) 0.0482(15) 0.0499(16) 0.0083(12) -0.0220(14) 0.0092(14)
C6 0.0685(18) 0.0415(13) 0.0421(14) 0.0076(11) -0.0103(12) -0.0052(12)
C7 0.0424(12) 0.0409(12) 0.0362(12) 0.0029(10) -0.0068(10) -0.0071(10)
C8 0.0317(10) 0.0318(10) 0.0356(11) -0.0035(9) -0.0010(9) -0.0037(8)
C9 0.0529(15) 0.0484(14) 0.0390(13) -0.0070(11) 0.0008(11) 0.0018(12)
C10 0.075(2) 0.0539(17) 0.0501(16) -0.0101(13) 0.0203(15) 0.0034(15)
C11 0.0427(15) 0.0484(16) 0.095(3) -0.0106(16) 0.0198(16) -0.0039(12)
C12 0.0304(13) 0.0576(17) 0.092(2) -0.0181(16) -0.0025(14) -0.0043(11)
C13 0.0298(11) 0.0521(14) 0.0567(15) -0.0129(12) -0.0065(10) -0.0052(10)
C14 0.0294(10) 0.0457(12) 0.0267(10) -0.0050(9) -0.0053(8) -0.0076(9)
C15 0.0458(14) 0.0529(14) 0.0398(13) -0.0121(11) -0.0139(11) 0.0012(11)
C16 0.0551(16) 0.0577(16) 0.0483(15) -0.0211(13) -0.0089(12) -0.0045(13)
C17 0.0594(17) 0.077(2) 0.0459(15) -0.0260(14) -0.0163(13) -0.0169(15)
C18 0.0580(17) 0.081(2) 0.0514(16) -0.0145(15) -0.0306(14) -0.0064(15)
C19 0.0385(12) 0.0546(14) 0.0389(12) -0.0064(11) -0.0165(10) -0.0030(10)
Li1 0.052(2) 0.040(2) 0.053(3) -0.0040(18) -0.010(2) -0.0112(18)
O1 0.0628(12) 0.0552(11) 0.0830(14) -0.0228(10) -0.0129(11) 0.0037(9)
C26 0.094(3) 0.105(3) 0.093(3) -0.045(3) -0.022(3) 0.010(3)
C27 0.108(4) 0.116(4) 0.090(4) -0.032(3) -0.008(3) 0.020(3)
C28 0.083(3) 0.110(4) 0.096(4) -0.016(3) 0.015(3) 0.004(3)
C29 0.057(3) 0.094(3) 0.095(4) -0.031(3) -0.009(3) 0.002(3)
O1' 0.0628(12) 0.0552(11) 0.0830(14) -0.0228(10) -0.0129(11) 0.0037(9)
C26' 0.096(4) 0.072(4) 0.103(4) -0.017(4) 0.012(4) 0.005(3)
C27' 0.103(4) 0.092(4) 0.106(5) -0.022(4) 0.023(4) 0.004(4)
C28' 0.086(4) 0.096(4) 0.083(4) -0.027(4) 0.012(4) -0.022(4)
C29' 0.087(4) 0.087(3) 0.104(4) -0.003(3) 0.016(3) 0.004(3)
O2 0.077(3) 0.048(3) 0.102(5) 0.011(3) -0.004(3) -0.031(3)
C30 0.082(3) 0.067(4) 0.110(5) 0.008(3) -0.007(4) -0.029(3)
C31 0.096(4) 0.076(4) 0.121(5) 0.006(4) 0.008(4) -0.026(4)
C32 0.098(4) 0.060(4) 0.111(5) 0.014(4) 0.003(4) -0.028(3)
C33 0.093(3) 0.053(4) 0.110(5) 0.017(3) -0.003(4) -0.020(3)
O3 0.083(3) 0.051(3) 0.096(4) 0.001(3) 0.003(3) -0.037(3)
C34 0.092(4) 0.068(3) 0.107(4) 0.002(3) -0.015(3) -0.036(3)
C35 0.092(4) 0.067(4) 0.126(4) 0.001(3) -0.008(3) -0.033(3)
C36 0.094(4) 0.059(4) 0.111(4) 0.013(4) 0.009(4) -0.023(4)
C37 0.092(3) 0.051(3) 0.096(4) 0.012(3) -0.006(3) -0.031(3)
O4 0.078(3) 0.050(3) 0.104(5) 0.012(3) -0.005(3) -0.028(3)
C38 0.081(4) 0.061(4) 0.107(5) 0.000(4) -0.013(4) -0.034(3)
C39 0.087(4) 0.062(4) 0.117(5) 0.000(4) -0.002(4) -0.033(3)
C40 0.096(4) 0.056(4) 0.121(5) 0.003(4) -0.004(4) -0.029(4)
C41 0.092(4) 0.053(3) 0.112(4) 0.006(4) -0.001(4) -0.025(3)

loop_
_atom_type_symbol
_atom_type_description
_atom_type_scat_dispersion_real
_atom_type_scat_dispersion_imag
_atom_type_scat_source
C C 0.0033 0.0016 'International Tables Vol C Tables 4.2.6.8 and 6.1.1.4'
H H 0.0000 0.0000 'International Tables Vol C Tables 4.2.6.8 and 6.1.1.4'
Li Li -0.0003 0.0001 'International Tables Vol C Tables 4.2.6.8 and 6.1.1.4'
B B 0.0013 0.0007 'International Tables Vol C Tables 4.2.6.8 and 6.1.1.4'
O O 0.0106 0.0060 'International Tables Vol C Tables 4.2.6.8 and 6.1.1.4'
P P 0.1023 0.0942 'International Tables Vol C Tables 4.2.6.8 and 6.1.1.4'
S S 0.1246 0.1234 'International Tables Vol C Tables 4.2.6.8 and 6.1.1.4'

loop_
_geom_angle_atom_site_label_1
_geom_angle_atom_site_label_2
_geom_angle_atom_site_label_3
_geom_angle
C1 P1 C8 109.02(10)
C1 P1 C2 107.75(10)
C8 P1 C2 104.44(10)
C1 P1 S1 117.87(7)
C8 P1 S1 109.50(7)
C2 P1 S1 107.41(7)
C1 P2 C14 106.57(10)
C1 P2 C20' 110.3(2)
C14 P2 C20' 105.1(2)
C1 P2 C20 107.9(2)
C14 P2 C20 101.3(2)
C1 P2 S2 116.95(7)
C14 P2 S2 108.37(8)
C20' P2 S2 108.8(2)
C20 P2 S2 114.3(2)
C21 C20 C25 120.0
C21 C20 P2 119.5(3)
C25 C20 P2 120.5(3)
C22 C21 C20 120.0
C22 C21 H21 120.0
C20 C21 H21 120.0
C23 C22 C21 120.0
C23 C22 H22 120.0
C21 C22 H22 120.0
C22 C23 C24 120.0
C22 C23 H23 120.0
C24 C23 H23 120.0
C23 C24 C25 120.0
C23 C24 H24 120.0
C25 C24 H24 120.0
C24 C25 C20 120.0
C24 C25 H25 120.0
C20 C25 H25 120.0
C21' C20' C25' 120.0
C21' C20' P2 120.5(4)
C25' C20' P2 119.5(4)
C22' C21' C20' 120.0
C22' C21' H21' 120.0
C20' C21' H21' 120.0
C21' C22' C23' 120.0
C21' C22' H22' 120.0
C23' C22' H22' 120.0
C24' C23' C22' 120.0
C24' C23' H23' 120.0
C22' C23' H23' 120.0
C23' C24' C25' 120.0
C23' C24' H24' 120.0
C25' C24' H24' 120.0
C24' C25' C20' 120.0
C24' C25' H25' 120.0
C20' C25' H25' 120.0
P1 S1 Li1 104.03(10)
P2 S2 Li1 100.65(11)
B1 C1 P2 122.52(16)
B1 C1 P1 116.73(16)
P2 C1 P1 120.25(11)
C1 B1 H1A 123.8(13)
C1 B1 H1B 122.3(11)
H1A B1 H1B 113.9(17)
C3 C2 C7 118.5(2)
C3 C2 P1 119.26(17)
C7 C2 P1 122.17(17)
C4 C3 C2 120.4(2)
C4 C3 H3 119.8
C2 C3 H3 119.8
C5 C4 C3 120.5(3)
C5 C4 H4 119.7
C3 C4 H4 119.7
C4 C5 C6 119.9(2)
C4 C5 H5 120.0
C6 C5 H5 120.0
C5 C6 C7 120.2(2)
C5 C6 H6 119.9
C7 C6 H6 119.9
C6 C7 C2 120.4(2)
C6 C7 H7 119.8
C2 C7 H7 119.8
C9 C8 C13 119.0(2)
C9 C8 P1 119.97(19)
C13 C8 P1 120.93(18)
C8 C9 C10 119.9(3)
C8 C9 H9 120.0
C10 C9 H9 120.0
C11 C10 C9 119.9(3)
C11 C10 H10 120.0
C9 C10 H10 120.0
C12 C11 C10 120.7(3)
C12 C11 H11 119.6
C10 C11 H11 119.6
C11 C12 C13 119.7(3)
C11 C12 H12 120.1
C13 C12 H12 120.1
C8 C13 C12 120.6(3)
C8 C13 H13 119.7
C12 C13 H13 119.7
C19 C14 C15 119.0(2)
C19 C14 P2 120.67(18)
C15 C14 P2 120.24(17)
C16 C15 C14 120.6(2)
C16 C15 H15 119.7
C14 C15 H15 119.7
C17 C16 C15 119.7(3)
C17 C16 H16 120.1
C15 C16 H16 120.1
C18 C17 C16 120.0(2)
C18 C17 H17 120.0
C16 C17 H17 120.0
C17 C18 C19 121.0(3)
C17 C18 H18 119.5
C19 C18 H18 119.5
C18 C19 C14 119.6(2)
C18 C19 H19 120.2
C14 C19 H19 120.2
O3 Li1 O1' 100.0(6)
O1 Li1 O2 105.5(8)
O3 Li1 S2 110.5(6)
O4 Li1 S2 118.5(11)
O1' Li1 S2 111.9(2)
O1 Li1 S2 111.9(2)
O2 Li1 S2 113.9(9)
O3 Li1 S1 112.0(4)
O4 Li1 S1 99.7(6)
O1' Li1 S1 113.4(2)
O1 Li1 S1 113.4(2)
O2 Li1 S1 103.1(5)
S2 Li1 S1 108.85(16)
C26 O1 C29 114.4(4)
C26 O1 Li1 118.9(4)
C29 O1 Li1 124.4(3)
O1 C26 C27 110.0(7)
O1 C26 H26A 109.7
C27 C26 H26A 109.7
O1 C26 H26B 109.7
C27 C26 H26B 109.7
H26A C26 H26B 108.2
C26 C27 C28 103.5(6)
C26 C27 H27A 111.1
C28 C27 H27A 111.1
C26 C27 H27B 111.1
C28 C27 H27B 111.1
H27A C27 H27B 109.0
C29 C28 C27 104.5(6)
C29 C28 H28A 110.9
C27 C28 H28A 110.9
C29 C28 H28B 110.9
C27 C28 H28B 110.9
H28A C28 H28B 108.9
O1 C29 C28 104.8(6)
O1 C29 H29A 110.8
C28 C29 H29A 110.8
O1 C29 H29B 110.8
C28 C29 H29B 110.8
H29A C29 H29B 108.9
C26' O1' C29' 100.1(6)
C26' O1' Li1 128.9(5)
C29' O1' Li1 126.8(5)
C27' C26' O1' 113.9(9)
C27' C26' H26C 108.8
O1' C26' H26C 108.8
C27' C26' H26D 108.8
O1' C26' H26D 108.8
H26C C26' H26D 107.7
C26' C27' C28' 104.1(10)
C26' C27' H27C 110.9
C28' C27' H27C 110.9
C26' C27' H27D 110.9
C28' C27' H27D 110.9
H27C C27' H27D 108.9
C29' C28' C27' 100.3(9)
C29' C28' H28C 111.7
C27' C28' H28C 111.7
C29' C28' H28D 111.7
C27' C28' H28D 111.7
H28C C28' H28D 109.5
C28' C29' O1' 118.5(10)
C28' C29' H29C 107.7
O1' C29' H29C 107.7
C28' C29' H29D 107.7
O1' C29' H29D 107.7
H29C C29' H29D 107.1
C33 O2 C30 106.2(10)
C33 O2 Li1 123.3(10)
C30 O2 Li1 122.0(10)
O2 C30 C31 103.0(10)
O2 C30 H30A 111.2
C31 C30 H30A 111.2
O2 C30 H30B 111.2
C31 C30 H30B 111.2
H30A C30 H30B 109.1
C30 C31 C32 105.3(10)
C30 C31 H31A 110.7
C32 C31 H31A 110.7
C30 C31 H31B 110.7
C32 C31 H31B 110.7
H31A C31 H31B 108.8
C33 C32 C31 101.4(9)
C33 C32 H32A 111.5
C31 C32 H32A 111.5
C33 C32 H32B 111.5
C31 C32 H32B 111.5
H32A C32 H32B 109.3
C32 C33 O2 110.9(10)
C32 C33 H33A 109.5
O2 C33 H33A 109.5
C32 C33 H33B 109.5
O2 C33 H33B 109.5
H33A C33 H33B 108.0
C34 O3 C37 109.9(7)
C34 O3 Li1 122.8(7)
C37 O3 Li1 124.0(9)
O3 C34 C35 103.9(8)
O3 C34 H34A 111.0
C35 C34 H34A 111.0
O3 C34 H34B 111.0
C35 C34 H34B 111.0
H34A C34 H34B 109.0
C34 C35 C36 99.1(7)
C34 C35 H35A 112.0
C36 C35 H35A 112.0
C34 C35 H35B 112.0
C36 C35 H35B 112.0
H35A C35 H35B 109.6
C37 C36 C35 103.4(8)
C37 C36 H36A 111.1
C35 C36 H36A 111.1
C37 C36 H36B 111.1
C35 C36 H36B 111.1
H36A C36 H36B 109.0
C36 C37 O3 107.8(9)
C36 C37 H37A 110.1
O3 C37 H37A 110.1
C36 C37 H37B 110.1
O3 C37 H37B 110.1
H37A C37 H37B 108.5
C41 O4 C38 101.2(11)
C41 O4 Li1 127.3(12)
C38 O4 Li1 129.6(11)
O4 C38 C39 103.1(12)
O4 C38 H38A 111.2
C39 C38 H38A 111.2
O4 C38 H38B 111.2
C39 C38 H38B 111.2
H38A C38 H38B 109.1
C38 C39 C40 96.3(11)
C38 C39 H39A 112.5
C40 C39 H39A 112.5
C38 C39 H39B 112.5
C40 C39 H39B 112.5
H39A C39 H39B 110.0
C41 C40 C39 103.7(10)
C41 C40 H40A 111.0
C39 C40 H40A 111.0
C41 C40 H40B 111.0
C39 C40 H40B 111.0
H40A C40 H40B 109.0
C40 C41 O4 113.5(11)
C40 C41 H41A 108.9
O4 C41 H41A 108.9
C40 C41 H41B 108.9
O4 C41 H41B 108.9
H41A C41 H41B 107.7

loop_
_geom_bond_atom_site_label_1
_geom_bond_atom_site_label_2
_geom_bond_distance
P1 C1 1.763(2)
P1 C8 1.823(2)
P1 C2 1.827(2)
P1 S1 1.9890(7)
P2 C1 1.757(2)
P2 C14 1.819(2)
P2 C20' 1.825(5)
P2 C20 1.835(4)
P2 S2 1.9891(8)
C20 C21 1.3900
C20 C25 1.3900
C21 C22 1.3900
C21 H21 0.9500
C22 C23 1.3900
C22 H22 0.9500
C23 C24 1.3900
C23 H23 0.9500
C24 C25 1.3900
C24 H24 0.9500
C25 H25 0.9500
C20' C21' 1.3900
C20' C25' 1.3900
C21' C22' 1.3900
C21' H21' 0.9500
C22' C23' 1.3900
C22' H22' 0.9500
C23' C24' 1.3900
C23' H23' 0.9500
C24' C25' 1.3900
C24' H24' 0.9500
C25' H25' 0.9500
S1 Li1 2.426(5)
S2 Li1 2.406(4)
C1 B1 1.469(3)
B1 H1A 1.10(3)
B1 H1B 1.19(2)
C2 C3 1.388(3)
C2 C7 1.393(3)
C3 C4 1.382(4)
C3 H3 0.9500
C4 C5 1.371(4)
C4 H4 0.9500
C5 C6 1.372(4)
C5 H5 0.9500
C6 C7 1.387(3)
C6 H6 0.9500
C7 H7 0.9500
C8 C9 1.382(3)
C8 C13 1.389(3)
C9 C10 1.400(4)
C9 H9 0.9500
C10 C11 1.374(5)
C10 H10 0.9500
C11 C12 1.361(5)
C11 H11 0.9500
C12 C13 1.392(3)
C12 H12 0.9500
C13 H13 0.9500
C14 C19 1.389(3)
C14 C15 1.391(3)
C15 C16 1.381(3)
C15 H15 0.9500
C16 C17 1.379(4)
C16 H16 0.9500
C17 C18 1.365(4)
C17 H17 0.9500
C18 C19 1.386(4)
C18 H18 0.9500
C19 H19 0.9500
Li1 O3 1.916(7)
Li1 O4 1.920(8)
Li1 O1' 1.928(5)
Li1 O1 1.928(5)
Li1 O2 1.928(7)
O1 C26 1.361(7)
O1 C29 1.388(6)
C26 C27 1.422(11)
C26 H26A 0.9900
C26 H26B 0.9900
C27 C28 1.568(13)
C27 H27A 0.9900
C27 H27B 0.9900
C28 C29 1.494(9)
C28 H28A 0.9900
C28 H28B 0.9900
C29 H29A 0.9900
C29 H29B 0.9900
O1' C26' 1.424(10)
O1' C29' 1.533(10)
C26' C27' 1.385(13)
C26' H26C 0.9900
C26' H26D 0.9900
C27' C28' 1.667(19)
C27' H27C 0.9900
C27' H27D 0.9900
C28' C29' 1.289(14)
C28' H28C 0.9900
C28' H28D 0.9900
C29' H29C 0.9900
C29' H29D 0.9900
O2 C33 1.461(13)
O2 C30 1.474(13)
C30 C31 1.486(12)
C30 H30A 0.9900
C30 H30B 0.9900
C31 C32 1.512(13)
C31 H31A 0.9900
C31 H31B 0.9900
C32 C33 1.376(12)
C32 H32A 0.9900
C32 H32B 0.9900
C33 H33A 0.9900
C33 H33B 0.9900
O3 C34 1.434(12)
O3 C37 1.437(12)
C34 C35 1.518(11)
C34 H34A 0.9900
C34 H34B 0.9900
C35 C36 1.586(13)
C35 H35A 0.9900
C35 H35B 0.9900
C36 C37 1.353(11)
C36 H36A 0.9900
C36 H36B 0.9900
C37 H37A 0.9900
C37 H37B 0.9900
O4 C41 1.421(15)
O4 C38 1.446(14)
C38 C39 1.504(14)
C38 H38A 0.9900
C38 H38B 0.9900
C39 C40 1.581(15)
C39 H39A 0.9900
C39 H39B 0.9900
C40 C41 1.349(14)
C40 H40A 0.9900
C40 H40B 0.9900
C41 H41A 0.9900
C41 H41B 0.9900
